data_4312404
loop_
_publ_author_name
'Yuichi Ikuta'
'Makoto Ooidemizu'
'Yuichi Yamahata'
'Masahiro Yamada'
'Shutaro Osa'
'Naohide Matsumoto'
'Seiichiro Iijima'
'Yukinari Sunatsuki'
'Masaaki Kojima'
'Fran\,coise Dahan'
'Jean-Pierre Tuchagues'

_publ_contact_author_email naohide@aster.sci.kumamoto-u.ac.jp
_publ_contact_author_fax +81-96-342-3390
_publ_contact_author_name 'Naohide Matsumoto'
_publ_contact_author_phone +81-96-342-3390
_publ_section_title
;
 A New Family of Spin Crossover Complexes with a Tripod Ligand Containing
 Three Imidazoles: Synthesis, Characterization, and Magnetic Properties of
 [FeIIH3LMe](NO3)2.1.5H2O, [FeIIILMe].3.5H2O, [FeIIH3LMe][FeIILMe]NO3, and
 [FeIIH3LMe][FeIIILMe](NO3)2 (H3LMe=
 Tris[2-(((2-methylimidazol-4-yl)methylidene)amino)ethyl]amine)
;
_journal_name_full 'Inorganic Chemistry'
_journal_page_first 7001
_journal_page_last 7017
_journal_paper_doi 10.1021/ic034495f
_journal_volume 42
_journal_year 2003
_chemical_formula_sum 'C42 H57 Fe2 N21 O3'
_chemical_formula_weight 1015.79
_chemical_name_systematic
; 
 ? 
;
_space_group_IT_number 146
_symmetry_cell_setting trigonal
_symmetry_space_group_name_Hall 'R 3'
_symmetry_space_group_name_H-M 'R 3 :H'
_atom_sites_solution_hydrogens geom
_atom_sites_solution_primary direct
_atom_sites_solution_secondary difmap
_audit_creation_method SHELXL-97
_cell_angle_alpha 90.00
_cell_angle_beta 90.00
_cell_angle_gamma 120.00
_cell_formula_units_Z 3
_cell_length_a 12.093(2)
_cell_length_b 12.093(2)
_cell_length_c 28.350(3)
_cell_measurement_temperature 293(2)
_cell_volume 3590.5(9)
_computing_cell_refinement 'CRYSALISRED 169, Oxford-Diffraction, 2001'
_computing_data_collection 'CRYSALIS 169, Oxford-Diffraction, 2001'
_computing_data_reduction 'CRYSALISRED 169, Oxford-Diffraction, 2001'
_computing_molecular_graphics 'ZORTEP (Zsolnai, 1996)'
_computing_structure_refinement 'SHELXL-97 (Sheldrick, 1997)'
_computing_structure_solution 'SHELXS-97 (Sheldrick, 1990)'
_diffrn_ambient_temperature 293(2)
_diffrn_measured_fraction_theta_full 0.317
_diffrn_measured_fraction_theta_max 0.317
_diffrn_measurement_device_type 'Oxford-Diffraction Xcalibur'
_diffrn_measurement_method '\w,\f scans'
_diffrn_radiation_monochromator graphite
_diffrn_radiation_source 'fine-focus sealed tube'
_diffrn_radiation_type MoK\a
_diffrn_radiation_wavelength 0.71073
_diffrn_reflns_av_R_equivalents 0.0493
_diffrn_reflns_av_sigmaI/netI 0.0508
_diffrn_reflns_limit_h_max 17
_diffrn_reflns_limit_h_min -10
_diffrn_reflns_limit_k_max 17
_diffrn_reflns_limit_k_min -17
_diffrn_reflns_limit_l_max 40
_diffrn_reflns_limit_l_min -40
_diffrn_reflns_number 12042
_diffrn_reflns_theta_full 31.63
_diffrn_reflns_theta_max 31.63
_diffrn_reflns_theta_min 3.37
_exptl_absorpt_coefficient_mu 0.669
_exptl_absorpt_correction_type none
_exptl_crystal_colour Red
_exptl_crystal_density_diffrn 1.409
_exptl_crystal_density_method 'not measured'
_exptl_crystal_description Parallelepiped
_exptl_crystal_F_000 1596
_exptl_crystal_size_max 0.25
_exptl_crystal_size_mid 0.20
_exptl_crystal_size_min 0.15
_refine_diff_density_max 0.795
_refine_diff_density_min -0.348
_refine_diff_density_rms 0.076
_refine_ls_abs_structure_details 'Flack H D (1983), Acta Cryst. A39, 876-881'
_refine_ls_abs_structure_Flack 0.02(3)
_refine_ls_extinction_method none
_refine_ls_goodness_of_fit_ref 0.845
_refine_ls_hydrogen_treatment mixed
_refine_ls_matrix_type full
_refine_ls_number_parameters 211
_refine_ls_number_reflns 4955
_refine_ls_number_restraints 19
_refine_ls_restrained_S_all 0.852
_refine_ls_R_factor_all 0.0970
_refine_ls_R_factor_gt 0.0491
_refine_ls_shift/su_max 0.004
_refine_ls_shift/su_mean 0.000
_refine_ls_structure_factor_coef Fsqd
_refine_ls_weighting_details 'w=1/[\s^2^(Fo^2^)+(0.0815P)^2^+0.0000P] where P=(Fo^2^+2Fc^2^)/3'
_refine_ls_weighting_scheme calc
_refine_ls_wR_factor_gt 0.1152
_refine_ls_wR_factor_ref 0.1368
_reflns_number_gt 2200
_reflns_number_total 4955
_reflns_threshold_expression >2sigma(I)
_cod_data_source_file ic034495fsi20030510_090847_3.cif
_cod_data_source_block '[FeIIH3LMe][FeIILMe]NO3at293K'
_cod_depositor_comments
;
The following automatic conversions were performed:

'_symmetry_cell_setting' value 'Trigonal' changed to 'trigonal'
according to the built-in table from CIF Core dictionary named
'cif_core.dic' version 2.4.1 from
2010-06-29.

'_exptl_absorpt_correction_type' value 'None' changed to
'none' according to the built-in table from CIF Core dictionary named
'cif_core.dic' version 2.4.1 from 2010-06-29.

Automatic conversion script
Id: cif_fix_values 1646 2011-03-28 12:23:43Z adriana 

The following automatic conversions were performed:

'_refine_ls_weighting_scheme' value 'calc
w=1/[\s^2^(Fo^2^)+(0.0815P)^2^+0.0000P] where P=(Fo^2^+2Fc^2^)/3' was
changed to 'calc'. New tag '_refine_ls_weighting_details' was
created. The value of the new tag was set to
'w=1/[\s^2^(Fo^2^)+(0.0815P)^2^+0.0000P] where P=(Fo^2^+2Fc^2^)/3'.

Automatic conversion script
Id: cif_fix_values 3143 2015-03-26 13:38:13Z robertas 
;
_cod_original_cell_volume 3590.3(9)
_cod_original_sg_symbol_H-M 'R 3'
_cod_database_code 4312404

loop_
_symmetry_equiv_pos_as_xyz
'x, y, z'
'-y, x-y, z'
'-x+y, -x, z'
'x+2/3, y+1/3, z+1/3'
'-y+2/3, x-y+1/3, z+1/3'
'-x+y+2/3, -x+1/3, z+1/3'
'x+1/3, y+2/3, z+2/3'
'-y+1/3, x-y+2/3, z+2/3'
'-x+y+1/3, -x+2/3, z+2/3'

loop_
_atom_site_label
_atom_site_type_symbol
_atom_site_fract_x
_atom_site_fract_y
_atom_site_fract_z
_atom_site_U_iso_or_equiv
_atom_site_adp_type
_atom_site_occupancy
_atom_site_calc_flag
_atom_site_refinement_flags
_atom_site_disorder_assembly
_atom_site_disorder_group
Fe1 Fe 0.6667 0.3333 0.88926(3) 0.0459(3) Uani 1 d S . .
N1 N 0.6135(4) 0.1573(4) 0.92688(12) 0.0466(9) Uani 1 d . . .
N2 N 0.5086(3) 0.1896(4) 0.84729(11) 0.0455(9) Uani 1 d . . .
N3 N 0.3764(4) 0.0457(5) 0.79551(15) 0.0657(11) Uani 1 d . . .
N4 N 0.6667 0.3333 0.9994(2) 0.0491(18) Uani 1 d S . .
C1 C 0.5278(6) 0.0569(6) 0.90614(18) 0.0583(15) Uani 1 d . . .
H1 H 0.5016 -0.0234 0.9188 0.064 Uiso 1 calc R . .
C2 C 0.4725(4) 0.0692(5) 0.86305(14) 0.0502(11) Uani 1 d . . .
C3 C 0.3902(5) -0.0197(5) 0.83169(18) 0.0658(14) Uani 1 d . . .
H3 H 0.3512 -0.1080 0.8346 0.072 Uiso 1 calc R . .
C4 C 0.4459(4) 0.1712(5) 0.80652(15) 0.0502(11) Uani 1 d . . .
C5 C 0.4530(5) 0.2719(6) 0.77463(17) 0.0609(13) Uani 1 d . . .
H5A H 0.5067 0.3543 0.7885 0.067 Uiso 1 calc R . .
H5B H 0.3688 0.2595 0.7700 0.067 Uiso 1 calc R . .
H5C H 0.4879 0.2671 0.7448 0.067 Uiso 1 calc R . .
C6 C 0.6695(5) 0.1449(5) 0.97123(15) 0.0573(12) Uani 1 d . . .
H6A H 0.7618 0.1890 0.9687 0.063 Uiso 1 calc R . .
H6B H 0.6393 0.0556 0.9778 0.063 Uiso 1 calc R . .
C7 C 0.6304(6) 0.2026(5) 1.01049(15) 0.0555(13) Uani 1 d . . .
H7A H 0.5387 0.1527 1.0150 0.061 Uiso 1 calc R . .
H7B H 0.6713 0.2004 1.0396 0.061 Uiso 1 calc R . .
Fe2 Fe 0.3333 -0.3333 0.61369(3) 0.0430(3) Uani 1 d S . .
N5 N 0.4572(4) -0.1568(4) 0.57638(11) 0.0464(9) Uani 1 d . . .
N6 N 0.3193(4) -0.1885(4) 0.65611(11) 0.0463(9) Uani 1 d . . .
N7 N 0.3304(4) -0.0465(4) 0.70691(14) 0.0638(11) Uani 1 d . . .
H7 H 0.3172 -0.0147 0.7320 0.070 Uiso 1 calc R . .
N8 N 0.3333 -0.3333 0.5019(3) 0.054(2) Uani 1 d S . .
C8 C 0.4708(5) -0.0570(6) 0.59668(17) 0.0527(14) Uani 1 d . . .
H8 H 0.5234 0.0230 0.5835 0.058 Uiso 1 calc R . .
C9 C 0.4046(5) -0.0681(5) 0.64013(14) 0.0493(11) Uani 1 d . . .
C10 C 0.4100(6) 0.0208(5) 0.67196(17) 0.0630(14) Uani 1 d . . .
H10 H 0.4590 0.1092 0.6696 0.069 Uiso 1 calc R . .
C11 C 0.2754(4) -0.1693(5) 0.69696(16) 0.0485(11) Uani 1 d . . .
C12 C 0.1832(5) -0.2712(6) 0.72921(17) 0.0624(13) Uani 1 d . . .
H12A H 0.1668 -0.2328 0.7559 0.069 Uiso 1 calc R . .
H12B H 0.2187 -0.3223 0.7398 0.069 Uiso 1 calc R . .
H12C H 0.1048 -0.3242 0.7127 0.069 Uiso 1 calc R . .
C13 C 0.5254(5) -0.1453(5) 0.53236(15) 0.0595(13) Uani 1 d . . .
H13A H 0.5741 -0.1888 0.5353 0.065 Uiso 1 calc R . .
H13B H 0.5843 -0.0560 0.5256 0.065 Uiso 1 calc R . .
C14 C 0.4295(5) -0.2040(5) 0.49275(17) 0.0590(13) Uani 1 d . . .
H14A H 0.3888 -0.1534 0.4877 0.065 Uiso 1 calc R . .
H14B H 0.4742 -0.2013 0.4640 0.065 Uiso 1 calc R . .
N9 N 0.6667 0.3333 0.5995(7) 0.052(5) Uiso 0.33 d SPD . 1
O1 O 0.7533(17) 0.4399(10) 0.5997(9) 0.171(8) Uiso 0.33 d PD A 1
N10 N 0.6667 0.3333 0.6657(6) 0.041(4) Uiso 0.33 d SPD . 2
O2 O 0.752(4) 0.4440(17) 0.6583(13) 0.215(13) Uiso 0.33 d PD B 2
N11 N 0.6667 0.3333 0.5434(7) 0.060(6) Uiso 0.33 d SPD . 3
O3 O 0.7714(15) 0.423(2) 0.5575(10) 0.205(13) Uiso 0.33 d PD C 3

loop_
_atom_site_aniso_label
_atom_site_aniso_U_11
_atom_site_aniso_U_22
_atom_site_aniso_U_33
_atom_site_aniso_U_23
_atom_site_aniso_U_13
_atom_site_aniso_U_12
Fe1 0.0543(5) 0.0543(5) 0.0290(5) 0.000 0.000 0.0271(2)
N1 0.053(2) 0.053(2) 0.0322(18) 0.0000(17) -0.0013(18) 0.026(2)
N2 0.052(2) 0.050(2) 0.0329(18) -0.0036(15) -0.0038(16) 0.0243(18)
N3 0.069(3) 0.073(3) 0.041(2) -0.014(2) -0.006(2) 0.025(2)
N4 0.060(3) 0.060(3) 0.028(3) 0.000 0.000 0.0299(15)
C1 0.079(4) 0.064(4) 0.036(3) 0.004(3) 0.011(3) 0.039(3)
C2 0.056(3) 0.063(3) 0.031(2) -0.007(2) -0.0018(19) 0.029(2)
C3 0.084(4) 0.047(3) 0.052(3) -0.010(2) -0.005(3) 0.021(3)
C4 0.050(3) 0.058(3) 0.033(2) -0.012(2) -0.0052(19) 0.020(2)
C5 0.067(3) 0.075(4) 0.038(2) -0.005(2) -0.011(2) 0.033(3)
C6 0.075(3) 0.058(3) 0.041(2) 0.000(2) -0.013(2) 0.035(3)
C7 0.080(4) 0.057(3) 0.025(2) 0.0074(19) -0.002(2) 0.031(3)
Fe2 0.0513(4) 0.0513(4) 0.0266(5) 0.000 0.000 0.0256(2)
N5 0.054(2) 0.052(2) 0.0286(17) -0.0034(16) -0.0024(17) 0.023(2)
N6 0.056(2) 0.055(2) 0.0294(17) -0.0050(15) -0.0028(15) 0.0291(19)
N7 0.091(3) 0.067(3) 0.040(2) -0.019(2) -0.008(2) 0.044(3)
N8 0.062(3) 0.062(3) 0.039(4) 0.000 0.000 0.0309(16)
C8 0.061(3) 0.051(3) 0.038(3) 0.003(2) -0.009(2) 0.022(3)
C9 0.061(3) 0.056(3) 0.031(2) -0.005(2) -0.0036(19) 0.030(2)
C10 0.081(4) 0.049(3) 0.048(3) -0.007(2) 0.001(3) 0.023(3)
C11 0.052(3) 0.065(3) 0.037(2) -0.011(2) -0.006(2) 0.036(3)
C12 0.072(4) 0.072(4) 0.042(3) -0.012(3) 0.007(3) 0.035(3)
C13 0.079(4) 0.056(3) 0.037(2) 0.007(2) 0.009(2) 0.029(3)
C14 0.073(4) 0.064(3) 0.040(3) 0.004(2) 0.012(3) 0.034(3)

loop_
_atom_type_symbol
_atom_type_description
_atom_type_scat_dispersion_real
_atom_type_scat_dispersion_imag
_atom_type_scat_source
C C 0.0033 0.0016 'International Tables Vol C Tables 4.2.6.8 and 6.1.1.4'
H H 0.0000 0.0000 'International Tables Vol C Tables 4.2.6.8 and 6.1.1.4'
N N 0.0061 0.0033 'International Tables Vol C Tables 4.2.6.8 and 6.1.1.4'
O O 0.0106 0.0060 'International Tables Vol C Tables 4.2.6.8 and 6.1.1.4'
Fe Fe 0.3463 0.8444 'International Tables Vol C Tables 4.2.6.8 and 6.1.1.4'

loop_
_geom_angle_atom_site_label_1
_geom_angle_atom_site_label_2
_geom_angle_atom_site_label_3
_geom_angle
_geom_angle_site_symmetry_1
_geom_angle_site_symmetry_3
_geom_angle_publ_flag
N1 Fe1 N1 97.93(13) . 2_655 ?
N1 Fe1 N1 97.93(12) . 3_665 ?
N1 Fe1 N1 97.93(13) 2_655 3_665 ?
N1 Fe1 N2 92.70(14) . 2_655 ?
N1 Fe1 N2 77.00(14) 2_655 2_655 ?
N1 Fe1 N2 168.79(15) 3_665 2_655 ?
N1 Fe1 N2 77.00(14) . . ?
N1 Fe1 N2 168.79(14) 2_655 . ?
N1 Fe1 N2 92.70(14) 3_665 . ?
N2 Fe1 N2 93.13(13) 2_655 . ?
N1 Fe1 N2 168.79(15) . 3_665 ?
N1 Fe1 N2 92.70(14) 2_655 3_665 ?
N1 Fe1 N2 77.00(14) 3_665 3_665 ?
N2 Fe1 N2 93.13(12) 2_655 3_665 ?
N2 Fe1 N2 93.13(13) . 3_665 ?
C1 N1 C6 119.5(4) . . ?
C1 N1 Fe1 114.0(3) . . ?
C6 N1 Fe1 126.4(3) . . ?
C4 N2 C2 104.6(4) . . ?
C4 N2 Fe1 143.2(3) . . ?
C2 N2 Fe1 110.8(3) . . ?
C4 N3 C3 106.9(4) . . ?
C7 N4 C7 115.4(2) . 2_655 ?
C7 N4 C7 115.4(2) . 3_665 ?
C7 N4 C7 115.4(2) 2_655 3_665 ?
N1 C1 C2 119.4(5) . . ?
N1 C1 H1 120.3 . . ?
C2 C1 H1 120.3 . . ?
C3 C2 N2 110.1(4) . . ?
C3 C2 C1 131.7(5) . . ?
N2 C2 C1 118.1(4) . . ?
N3 C3 C2 106.7(5) . . ?
N3 C3 H3 126.7 . . ?
C2 C3 H3 126.7 . . ?
N2 C4 N3 111.6(4) . . ?
N2 C4 C5 126.5(4) . . ?
N3 C4 C5 121.9(4) . . ?
C4 C5 H5A 109.5 . . ?
C4 C5 H5B 109.5 . . ?
H5A C5 H5B 109.5 . . ?
C4 C5 H5C 109.5 . . ?
H5A C5 H5C 109.5 . . ?
H5B C5 H5C 109.5 . . ?
N1 C6 C7 108.5(4) . . ?
N1 C6 H6A 110.0 . . ?
C7 C6 H6A 110.0 . . ?
N1 C6 H6B 110.0 . . ?
C7 C6 H6B 110.0 . . ?
H6A C6 H6B 108.4 . . ?
N4 C7 C6 110.5(4) . . ?
N4 C7 H7A 109.5 . . ?
C6 C7 H7A 109.5 . . ?
N4 C7 H7B 109.5 . . ?
C6 C7 H7B 109.5 . . ?
H7A C7 H7B 108.1 . . ?
N5 Fe2 N5 98.30(12) 2_545 . ?
N5 Fe2 N5 98.30(12) 2_545 3_655 ?
N5 Fe2 N5 98.30(12) . 3_655 ?
N5 Fe2 N6 92.54(14) 2_545 . ?
N5 Fe2 N6 76.92(14) . . ?
N5 Fe2 N6 168.71(15) 3_655 . ?
N5 Fe2 N6 76.92(14) 2_545 2_545 ?
N5 Fe2 N6 168.71(14) . 2_545 ?
N5 Fe2 N6 92.54(14) 3_655 2_545 ?
N6 Fe2 N6 92.95(12) . 2_545 ?
N5 Fe2 N6 168.71(15) 2_545 3_655 ?
N5 Fe2 N6 92.54(14) . 3_655 ?
N5 Fe2 N6 76.92(14) 3_655 3_655 ?
N6 Fe2 N6 92.95(12) . 3_655 ?
N6 Fe2 N6 92.95(12) 2_545 3_655 ?
C8 N5 C13 119.7(4) . . ?
C8 N5 Fe2 114.3(3) . . ?
C13 N5 Fe2 126.0(3) . . ?
C11 N6 C9 104.7(4) . . ?
C11 N6 Fe2 143.6(3) . . ?
C9 N6 Fe2 110.3(3) . . ?
C11 N7 C10 109.3(4) . . ?
C11 N7 H7 125.3 . . ?
C10 N7 H7 125.3 . . ?
C14 N8 C14 116.8(2) 2_545 . ?
C14 N8 C14 116.8(2) 2_545 3_655 ?
C14 N8 C14 116.8(2) . 3_655 ?
N5 C8 C9 119.8(5) . . ?
N5 C8 H8 120.1 . . ?
C9 C8 H8 120.1 . . ?
N6 C9 C10 109.1(4) . . ?
N6 C9 C8 118.0(4) . . ?
C10 C9 C8 132.8(5) . . ?
N7 C10 C9 105.7(5) . . ?
N7 C10 H10 127.1 . . ?
C9 C10 H10 127.1 . . ?
N7 C11 N6 111.0(4) . . ?
N7 C11 C12 123.2(4) . . ?
N6 C11 C12 125.6(4) . . ?
C11 C12 H12A 109.5 . . ?
C11 C12 H12B 109.5 . . ?
H12A C12 H12B 109.5 . . ?
C11 C12 H12C 109.5 . . ?
H12A C12 H12C 109.5 . . ?
H12B C12 H12C 109.5 . . ?
N5 C13 C14 108.9(4) . . ?
N5 C13 H13A 109.9 . . ?
C14 C13 H13A 109.9 . . ?
N5 C13 H13B 109.9 . . ?
C14 C13 H13B 109.9 . . ?
H13A C13 H13B 108.3 . . ?
N8 C14 C13 113.1(5) . . ?
N8 C14 H14A 109.0 . . ?
C13 C14 H14A 109.0 . . ?
N8 C14 H14B 109.0 . . ?
C13 C14 H14B 109.0 . . ?
H14A C14 H14B 107.8 . . ?
O1 N9 O1 120.00(5) 3_665 . ?
O1 N9 O1 120.00(2) 3_665 2_655 ?
O1 N9 O1 120.00(3) . 2_655 ?
O2 N10 O2 117.2(11) 3_665 . ?
O2 N10 O2 117.2(11) 3_665 2_655 ?
O2 N10 O2 117.2(11) . 2_655 ?
O3 N11 O3 110.3(14) 3_665 . ?
O3 N11 O3 110.3(14) 3_665 2_655 ?
O3 N11 O3 110.3(14) . 2_655 ?

loop_
_geom_bond_atom_site_label_1
_geom_bond_atom_site_label_2
_geom_bond_distance
_geom_bond_site_symmetry_2
_geom_bond_publ_flag
Fe1 N1 2.171(4) . ?
Fe1 N1 2.171(4) 2_655 ?
Fe1 N1 2.171(4) 3_665 ?
Fe1 N2 2.184(3) 2_655 ?
Fe1 N2 2.184(4) . ?
Fe1 N2 2.184(3) 3_665 ?
N1 C1 1.279(7) . ?
N1 C6 1.471(6) . ?
N2 C4 1.339(5) . ?
N2 C2 1.369(6) . ?
N3 C4 1.354(6) . ?
N3 C3 1.356(7) . ?
N4 C7 1.448(5) . ?
N4 C7 1.448(5) 2_655 ?
N4 C7 1.448(5) 3_665 ?
C1 C2 1.436(7) . ?
C1 H1 0.9300 . ?
C2 C3 1.367(6) . ?
C3 H3 0.9300 . ?
C4 C5 1.484(7) . ?
C5 H5A 0.9600 . ?
C5 H5B 0.9600 . ?
C5 H5C 0.9600 . ?
C6 C7 1.509(7) . ?
C6 H6A 0.9700 . ?
C6 H6B 0.9700 . ?
C7 H7A 0.9700 . ?
C7 H7B 0.9700 . ?
Fe2 N5 2.173(4) 2_545 ?
Fe2 N5 2.173(4) . ?
Fe2 N5 2.173(4) 3_655 ?
Fe2 N6 2.200(4) . ?
Fe2 N6 2.200(4) 2_545 ?
Fe2 N6 2.200(4) 3_655 ?
N5 C8 1.272(6) . ?
N5 C13 1.464(6) . ?
N6 C11 1.342(5) . ?
N6 C9 1.374(6) . ?
N7 C11 1.318(6) . ?
N7 C10 1.337(7) . ?
N7 H7 0.8600 . ?
N8 C14 1.431(6) 2_545 ?
N8 C14 1.431(6) . ?
N8 C14 1.431(5) 3_655 ?
C8 C9 1.438(7) . ?
C8 H8 0.9300 . ?
C9 C10 1.380(6) . ?
C10 H10 0.9300 . ?
C11 C12 1.491(7) . ?
C12 H12A 0.9600 . ?
C12 H12B 0.9600 . ?
C12 H12C 0.9600 . ?
C13 C14 1.512(7) . ?
C13 H13A 0.9700 . ?
C13 H13B 0.9700 . ?
C14 H14A 0.9700 . ?
C14 H14B 0.9700 . ?
N9 O1 1.187(6) 3_665 ?
N9 O1 1.187(6) . ?
N9 O1 1.187(6) 2_655 ?
N10 O2 1.233(8) 3_665 ?
N10 O2 1.233(8) . ?
N10 O2 1.233(8) 2_655 ?
N11 O3 1.250(10) 3_665 ?
N11 O3 1.250(10) . ?
N11 O3 1.250(10) 2_655 ?

loop_
_geom_hbond_atom_site_label_D
_geom_hbond_atom_site_label_H
_geom_hbond_atom_site_label_A
_geom_hbond_distance_DH
_geom_hbond_distance_HA
_geom_hbond_distance_DA
_geom_hbond_angle_DHA
_geom_hbond_site_symmetry_A
N7 H7 N3 0.86 1.94 2.691(5) 144.9 .
